data_4064374
loop_
_publ_author_name
'Topf, Christoph'
'Hirtenlehner, Christa'
'Zabel, Manfred'
'List, Manuela'
'Fleck, Michel'
'Monkowius, Uwe'

_publ_section_title
;
 Synthesis and Characterization of Silver(I), Gold(I), and Gold(III)
 Complexes Bearing Amino-Functionalized N-Heterocyclic Carbenes
;
_journal_issue 10
_journal_name_full Organometallics
_journal_page_first 2755
_journal_paper_doi 10.1021/om2000713
_journal_volume 30
_journal_year 2011
_chemical_formula_sum 'C8 H15 Ag Cl N3'
_chemical_formula_weight 296.55
_space_group_crystal_system monoclinic
_space_group_IT_number 14
_space_group_name_Hall '-P 2ybc'
_space_group_name_H-M_alt 'P 1 21/c 1'
_symmetry_space_group_name_Hall '-P 2ybc'
_symmetry_space_group_name_H-M 'P 1 21/c 1'
_atom_sites_solution_hydrogens geom
_atom_sites_solution_primary direct
_atom_sites_solution_secondary difmap
_audit_creation_method 'APEX2 v2010.1-2'
_audit_update_record
;
2011-01-21 # Formatted by publCIF
;
_cell_angle_alpha 90
_cell_angle_beta 93.883(5)
_cell_angle_gamma 90
_cell_formula_units_Z 4
_cell_length_a 10.5959(18)
_cell_length_b 16.134(3)
_cell_length_c 6.7528(10)
_cell_measurement_temperature 300.(2)
_cell_measurement_theta_max 23.5
_cell_measurement_theta_min 3.2
_cell_volume 1151.8(3)
_computing_structure_refinement 'SHELXL-97 (Sheldrick, 2008)'
_computing_structure_solution 'SHELXS-97 (Sheldrick, 2008)'
_diffrn_ambient_temperature 300.(2)
_diffrn_measured_fraction_theta_full 0.998
_diffrn_measured_fraction_theta_max 0.998
_diffrn_measurement_device_type 'SMART X2S'
_diffrn_measurement_method omega-scan
_diffrn_radiation_monochromator 'doubly curved silicon crystal'
_diffrn_radiation_source 'sealed MicroFocus tube'
_diffrn_radiation_type 'Mo K\a'
_diffrn_radiation_wavelength 0.71073
_diffrn_reflns_av_R_equivalents 0.0727
_diffrn_reflns_av_sigmaI/netI 0.0478
_diffrn_reflns_limit_h_max 11
_diffrn_reflns_limit_h_min -11
_diffrn_reflns_limit_k_max 18
_diffrn_reflns_limit_k_min -18
_diffrn_reflns_limit_l_max 7
_diffrn_reflns_limit_l_min -7
_diffrn_reflns_number 9756
_diffrn_reflns_theta_full 23.50
_diffrn_reflns_theta_max 23.50
_diffrn_reflns_theta_min 3.18
_exptl_absorpt_coefficient_mu 1.944
_exptl_absorpt_correction_T_max 0.83
_exptl_absorpt_correction_T_min 0.43
_exptl_absorpt_correction_type multi-scan
_exptl_absorpt_process_details
;
;
_exptl_crystal_colour colourless
_exptl_crystal_density_diffrn 1.710
_exptl_crystal_density_method 'not measured'
_exptl_crystal_description prism
_exptl_crystal_F_000 592
_exptl_crystal_size_max 0.53
_exptl_crystal_size_mid 0.45
_exptl_crystal_size_min 0.10
_refine_diff_density_max 0.323
_refine_diff_density_min -0.298
_refine_ls_extinction_coef 0.0055(7)
_refine_ls_extinction_method SHELXL
_refine_ls_goodness_of_fit_ref 1.034
_refine_ls_hydrogen_treatment constr
_refine_ls_matrix_type full
_refine_ls_number_parameters 125
_refine_ls_number_reflns 1702
_refine_ls_number_restraints 0
_refine_ls_restrained_S_all 1.034
_refine_ls_R_factor_all 0.0530
_refine_ls_R_factor_gt 0.0318
_refine_ls_shift/su_max 0.000
_refine_ls_shift/su_mean 0.000
_refine_ls_structure_factor_coef Fsqd
_refine_ls_weighting_details 'calc w=1/[\s^2^(Fo^2^)+(0.0297P)^2^+0.1573P] where P=(Fo^2^+2Fc^2^)/3'
_refine_ls_weighting_scheme calc
_refine_ls_wR_factor_gt 0.0767
_refine_ls_wR_factor_ref 0.0872
_reflns_number_gt 1144
_reflns_number_total 1702
_reflns_threshold_expression >2sigma(I)
_cod_data_source_file om2000713_si_002.cif
_cod_data_source_block complex2a
_cod_database_code 4064374

loop_
_space_group_symop_operation_xyz
'x, y, z'
'-x, y+1/2, -z+1/2'
'-x, -y, -z'
'x, -y-1/2, z-1/2'

loop_
_atom_site_type_symbol
_atom_site_label
_atom_site_fract_x
_atom_site_fract_y
_atom_site_fract_z
_atom_site_U_iso_or_equiv
_atom_site_adp_type
_atom_site_calc_flag
_atom_site_refinement_flags
_atom_site_occupancy
Ag Ag1 0.5 0.5 1.0 0.0530(2) Uani d S 1
Ag Ag2 0.5 0.5 0.5 0.0690(2) Uani d S 1
Cl Cl1 0.69378(12) 0.43119(8) 0.52437(17) 0.0694(4) Uani d . 1
N N1 0.5242(3) 0.3098(2) 1.0513(5) 0.0493(9) Uani d . 1
C C8 0.6599(4) 0.3129(3) 1.0220(6) 0.0606(13) Uani d . 1
H H8A 0.6733 0.3427 0.9022 0.091 Uiso calc R 1
H H8B 0.6919 0.2575 1.0118 0.091 Uiso calc R 1
H H8C 0.7033 0.3404 1.1327 0.091 Uiso calc R 1
N N2 0.3339(3) 0.3459(2) 1.0866(5) 0.0538(10) Uani d . 1
N N3 0.0971(3) 0.3611(2) 0.7908(5) 0.0530(9) Uani d . 1
C C1 0.4488(4) 0.3775(3) 1.0500(5) 0.0479(11) Uani d . 1
C C2 0.4584(5) 0.2388(3) 1.0847(7) 0.0604(14) Uani d . 1
H H2 0.4905 0.1851 1.0904 0.073 Uiso calc R 1
C C3 0.3386(6) 0.2615(3) 1.1074(7) 0.0630(15) Uani d . 1
H H3 0.2716 0.2267 1.1325 0.076 Uiso calc R 1
C C4 0.2221(5) 0.3977(3) 1.1040(7) 0.0807(17) Uani d . 1
H H4A 0.2459 0.446 1.1834 0.097 Uiso calc R 1
H H4B 0.1604 0.3667 1.1737 0.097 Uiso calc R 1
C C5 0.1606(5) 0.4264(3) 0.9051(9) 0.0838(17) Uani d . 1
H H5A 0.0998 0.4696 0.9289 0.101 Uiso calc R 1
H H5B 0.2252 0.4504 0.8275 0.101 Uiso calc R 1
C C6 -0.0177(5) 0.3338(3) 0.8774(9) 0.0927(18) Uani d . 1
H H6A 0.0028 0.3139 1.0096 0.139 Uiso calc R 1
H H6B -0.0561 0.2901 0.7981 0.139 Uiso calc R 1
H H6C -0.0755 0.3795 0.8816 0.139 Uiso calc R 1
C C7 0.0623(6) 0.3914(4) 0.5875(9) 0.122(2) Uani d . 1
H H7A 0.0041 0.4367 0.5934 0.183 Uiso calc R 1
H H7B 0.0234 0.3473 0.5098 0.183 Uiso calc R 1
H H7C 0.137 0.4097 0.5273 0.183 Uiso calc R 1

loop_
_atom_site_aniso_label
_atom_site_aniso_U_11
_atom_site_aniso_U_22
_atom_site_aniso_U_33
_atom_site_aniso_U_12
_atom_site_aniso_U_13
_atom_site_aniso_U_23
Ag1 0.0445(3) 0.0435(3) 0.0714(4) -0.0094(2) 0.0064(2) -0.0134(2)
Ag2 0.0607(4) 0.0548(4) 0.0898(5) -0.0061(3) -0.0068(3) 0.0131(3)
Cl1 0.0660(8) 0.0645(8) 0.0765(8) -0.0041(7) -0.0051(6) -0.0022(7)
N1 0.051(2) 0.048(2) 0.048(2) -0.010(2) -0.0027(17) 0.0010(18)
C8 0.047(3) 0.064(3) 0.070(3) 0.001(3) 0.000(2) 0.001(3)
N2 0.048(2) 0.068(3) 0.047(2) -0.015(2) 0.0062(18) -0.015(2)
N3 0.040(2) 0.047(2) 0.072(2) 0.0066(18) 0.0032(19) 0.0017(19)
C1 0.048(3) 0.050(3) 0.046(2) -0.010(2) 0.008(2) -0.013(2)
C2 0.072(4) 0.055(3) 0.052(3) -0.012(3) -0.012(3) 0.011(2)
C3 0.079(4) 0.065(4) 0.045(3) -0.031(3) 0.003(3) 0.008(2)
C4 0.056(3) 0.101(5) 0.087(4) -0.019(3) 0.020(3) -0.049(3)
C5 0.045(3) 0.046(3) 0.163(5) 0.004(3) 0.028(3) -0.023(4)
C6 0.071(4) 0.083(5) 0.127(5) -0.015(3) 0.023(3) -0.014(4)
C7 0.103(5) 0.132(6) 0.126(5) -0.008(4) -0.030(4) 0.061(5)

loop_
_atom_type_symbol
_atom_type_description
_atom_type_scat_dispersion_real
_atom_type_scat_dispersion_imag
_atom_type_scat_source
C C 0.0033 0.0016 'International Tables Vol C Tables 4.2.6.8 and 6.1.1.4'
H H 0.0000 0.0000 'International Tables Vol C Tables 4.2.6.8 and 6.1.1.4'
N N 0.0061 0.0033 'International Tables Vol C Tables 4.2.6.8 and 6.1.1.4'
Cl Cl 0.1484 0.1585 'International Tables Vol C Tables 4.2.6.8 and 6.1.1.4'
Ag Ag -0.8971 1.1015 'International Tables Vol C Tables 4.2.6.8 and 6.1.1.4'

loop_
_geom_angle_atom_site_label_1
_geom_angle_atom_site_label_2
_geom_angle_atom_site_label_3
_geom_angle_site_symmetry_1
_geom_angle_site_symmetry_3
_geom_angle
C1 Ag1 C1 3_667 . 179.9990(10)
C1 Ag1 Ag2 3_667 . 79.64(10)
C1 Ag1 Ag2 . . 100.36(10)
C1 Ag1 Ag2 3_667 1_556 100.36(10)
C1 Ag1 Ag2 . 1_556 79.64(10)
Ag2 Ag1 Ag2 . 1_556 180.0
Cl1 Ag2 Cl1 . 3_666 180.0
Cl1 Ag2 Ag1 . . 89.37(3)
Cl1 Ag2 Ag1 3_666 . 90.63(3)
Cl1 Ag2 Ag1 . 1_554 90.63(3)
Cl1 Ag2 Ag1 3_666 1_554 89.37(3)
Ag1 Ag2 Ag1 . 1_554 180.0
C1 N1 C2 . . 111.7(4)
C1 N1 C8 . . 123.8(4)
C2 N1 C8 . . 124.5(4)
N1 C8 H8A . . 109.5
N1 C8 H8B . . 109.5
H8A C8 H8B . . 109.5
N1 C8 H8C . . 109.5
H8A C8 H8C . . 109.5
H8B C8 H8C . . 109.5
C1 N2 C3 . . 111.4(4)
C1 N2 C4 . . 122.8(4)
C3 N2 C4 . . 125.8(4)
C5 N3 C6 . . 112.2(4)
C5 N3 C7 . . 109.4(4)
C6 N3 C7 . . 108.1(4)
N1 C1 N2 . . 103.5(4)
N1 C1 Ag1 . . 127.4(3)
N2 C1 Ag1 . . 129.2(4)
C3 C2 N1 . . 106.6(4)
C3 C2 H2 . . 126.7
N1 C2 H2 . . 126.7
C2 C3 N2 . . 106.8(4)
C2 C3 H3 . . 126.6
N2 C3 H3 . . 126.6
N2 C4 C5 . . 113.8(4)
N2 C4 H4A . . 108.8
C5 C4 H4A . . 108.8
N2 C4 H4B . . 108.8
C5 C4 H4B . . 108.8
H4A C4 H4B . . 107.7
N3 C5 C4 . . 113.9(4)
N3 C5 H5A . . 108.8
C4 C5 H5A . . 108.8
N3 C5 H5B . . 108.8
C4 C5 H5B . . 108.8
H5A C5 H5B . . 107.7
N3 C6 H6A . . 109.5
N3 C6 H6B . . 109.5
H6A C6 H6B . . 109.5
N3 C6 H6C . . 109.5
H6A C6 H6C . . 109.5
H6B C6 H6C . . 109.5
N3 C7 H7A . . 109.5
N3 C7 H7B . . 109.5
H7A C7 H7B . . 109.5
N3 C7 H7C . . 109.5
H7A C7 H7C . . 109.5
H7B C7 H7C . . 109.5

loop_
_geom_bond_atom_site_label_1
_geom_bond_atom_site_label_2
_geom_bond_site_symmetry_2
_geom_bond_distance
Ag1 C1 3_667 2.083(4)
Ag1 C1 . 2.083(4)
Ag1 Ag2 . 3.3764(5)
Ag1 Ag2 1_556 3.3764(5)
Ag2 Cl1 . 2.3301(13)
Ag2 Cl1 3_666 2.3301(13)
Ag2 Ag1 1_554 3.3764(5)
N1 C1 . 1.352(5)
N1 C2 . 1.368(5)
N1 C8 . 1.466(5)
C8 H8A . 0.96
C8 H8B . 0.96
C8 H8C . 0.96
N2 C1 . 1.358(5)
N2 C3 . 1.369(5)
N2 C4 . 1.460(6)
N3 C5 . 1.445(5)
N3 C6 . 1.453(5)
N3 C7 . 1.480(6)
C2 C3 . 1.340(7)
C2 H2 . 0.93
C3 H3 . 0.93
C4 C5 . 1.525(6)
C4 H4A . 0.97
C4 H4B . 0.97
C5 H5A . 0.97
C5 H5B . 0.97
C6 H6A . 0.96
C6 H6B . 0.96
C6 H6C . 0.96
C7 H7A . 0.96
C7 H7B . 0.96
C7 H7C . 0.96
